data_4330310
loop_
_publ_author_name
'Endrit Shurdha'
'Saul H. Lapidus'
'Peter W. Stephens'
'Curtis E. Moore'
'Arnold L. Rheingold'
'Joel S. Miller'

_publ_contact_author_address
; 
Department of Chemistry
University of Utah
Salt Lake City
UT 84112-0850
USA 
;
_publ_contact_author_email JSMILLER@chem.utah.edu
_publ_contact_author_name 'Joel S. Miller'
_publ_section_title
;
 Extended Network Thiocyanate- and Tetracyanoethanide-Based First-Row
 Transition Metal Complexes
;
_journal_name_full 'Inorganic Chemistry'
_journal_page_first 9655
_journal_page_last 9665
_journal_paper_doi 10.1021/ic300804y
_journal_volume 51
_journal_year 2012
_chemical_formula_sum 'C8 H12 Fe N2 O2 S2'
_chemical_formula_weight 288.17
_chemical_name_systematic
; 
 ? 
;
_space_group_IT_number 2
_symmetry_cell_setting triclinic
_symmetry_space_group_name_Hall '-P 1'
_symmetry_space_group_name_H-M 'P -1'
_atom_sites_solution_hydrogens geom
_atom_sites_solution_primary direct
_atom_sites_solution_secondary difmap
_audit_creation_method SHELXL-97
_cell_angle_alpha 109.864(2)
_cell_angle_beta 99.983(2)
_cell_angle_gamma 97.286(2)
_cell_formula_units_Z 1
_cell_length_a 5.7215(8)
_cell_length_b 7.6941(11)
_cell_length_c 7.8456(12)
_cell_measurement_reflns_used 2694
_cell_measurement_temperature 100(2)
_cell_measurement_theta_max 25.36
_cell_measurement_theta_min 2.84
_cell_volume 313.41(8)
_computing_cell_refinement 'Bruker SAINT'
_computing_data_collection 'Bruker APEX2'
_computing_data_reduction 'Bruker SAINT'
_computing_molecular_graphics 'Bruker SHELXTL'
_computing_publication_material 'Bruker SHELXTL'
_computing_structure_refinement 'SHELXL-97 (Sheldrick, 1997)'
_computing_structure_solution 'SHELXS-97 (Sheldrick, 1990)'
_diffrn_ambient_temperature 100(2)
_diffrn_measured_fraction_theta_full 0.984
_diffrn_measured_fraction_theta_max 0.983
_diffrn_measurement_device_type 'Bruker APEX-II CCD'
_diffrn_measurement_method '\f and \w scans'
_diffrn_radiation_monochromator graphite
_diffrn_radiation_source 'fine-focus sealed tube'
_diffrn_radiation_type MoK\a
_diffrn_radiation_wavelength 0.71073
_diffrn_reflns_av_R_equivalents 0.0300
_diffrn_reflns_av_sigmaI/netI 0.0300
_diffrn_reflns_limit_h_max 6
_diffrn_reflns_limit_h_min -5
_diffrn_reflns_limit_k_max 9
_diffrn_reflns_limit_k_min -9
_diffrn_reflns_limit_l_max 9
_diffrn_reflns_limit_l_min -9
_diffrn_reflns_number 3216
_diffrn_reflns_theta_full 25.00
_diffrn_reflns_theta_max 25.36
_diffrn_reflns_theta_min 2.84
_exptl_absorpt_coefficient_mu 1.518
_exptl_absorpt_correction_T_max 0.798
_exptl_absorpt_correction_T_min 0.544
_exptl_absorpt_correction_type multi-scan
_exptl_absorpt_process_details sadabs
_exptl_crystal_colour 'pale yellow'
_exptl_crystal_density_diffrn 1.527
_exptl_crystal_description block
_exptl_crystal_F_000 148
_exptl_crystal_size_max 0.34
_exptl_crystal_size_mid 0.30
_exptl_crystal_size_min 0.24
_refine_diff_density_max 0.357
_refine_diff_density_min -0.341
_refine_diff_density_rms 0.069
_refine_ls_extinction_method none
_refine_ls_goodness_of_fit_ref 0.997
_refine_ls_hydrogen_treatment constr
_refine_ls_matrix_type full
_refine_ls_number_parameters 70
_refine_ls_number_reflns 1129
_refine_ls_number_restraints 0
_refine_ls_restrained_S_all 0.997
_refine_ls_R_factor_all 0.0285
_refine_ls_R_factor_gt 0.0278
_refine_ls_shift/su_max 0.000
_refine_ls_shift/su_mean 0.000
_refine_ls_structure_factor_coef Fsqd
_refine_ls_weighting_details 'calc w=1/[\s^2^(Fo^2^)+(0.0330P)^2^+0.4000P] where P=(Fo^2^+2Fc^2^)/3'
_refine_ls_weighting_scheme calc
_refine_ls_wR_factor_gt 0.0719
_refine_ls_wR_factor_ref 0.0722
_reflns_number_gt 1085
_reflns_number_total 1129
_reflns_threshold_expression >2sigma(I)
_cod_data_source_file ic300804y_si_002_8.cif
_cod_data_source_block jsm150
_cod_database_code 4330310

loop_
_symmetry_equiv_pos_as_xyz
'x, y, z'
'-x, -y, -z'

loop_
_atom_site_label
_atom_site_type_symbol
_atom_site_fract_x
_atom_site_fract_y
_atom_site_fract_z
_atom_site_U_iso_or_equiv
_atom_site_adp_type
_atom_site_occupancy
_atom_site_symmetry_multiplicity
_atom_site_calc_flag
_atom_site_refinement_flags
Fe1 Fe 0.5000 0.5000 0.5000 0.01462(16) Uani 1 2 d S
S1 S 0.84344(9) 0.71590(8) 0.78033(8) 0.01968(17) Uani 1 1 d .
O1 O 0.4707(3) 0.2902(2) 0.6243(2) 0.0217(4) Uani 1 1 d .
N1 N 1.2573(3) 0.6197(3) 0.6537(3) 0.0181(4) Uani 1 1 d .
C1 C 0.8533(4) 0.2072(4) 0.6998(4) 0.0273(5) Uani 1 1 d .
H1A H 0.9007 0.2725 0.6227 0.041 Uiso 1 1 calc R
H1B H 0.8704 0.0783 0.6486 0.041 Uiso 1 1 calc R
H1C H 0.9545 0.2669 0.8233 0.041 Uiso 1 1 calc R
C2 C 0.5960(4) 0.2132(3) 0.7071(3) 0.0213(5) Uani 1 1 d .
C3 C 0.4918(4) 0.1179(4) 0.8229(4) 0.0269(5) Uani 1 1 d .
H3A H 0.3264 0.1311 0.8182 0.040 Uiso 1 1 calc R
H3B H 0.5839 0.1751 0.9496 0.040 Uiso 1 1 calc R
H3C H 0.4984 -0.0136 0.7752 0.040 Uiso 1 1 calc R
C4 C 1.0870(4) 0.6586(3) 0.7063(3) 0.0159(5) Uani 1 1 d .

loop_
_atom_site_aniso_label
_atom_site_aniso_U_11
_atom_site_aniso_U_22
_atom_site_aniso_U_33
_atom_site_aniso_U_23
_atom_site_aniso_U_13
_atom_site_aniso_U_12
Fe1 0.0107(2) 0.0205(3) 0.0166(2) 0.01029(19) 0.00504(17) 0.00445(17)
S1 0.0134(3) 0.0277(3) 0.0173(3) 0.0059(2) 0.0053(2) 0.0060(2)
O1 0.0192(8) 0.0277(9) 0.0238(8) 0.0165(7) 0.0043(6) 0.0052(7)
N1 0.0136(9) 0.0242(10) 0.0173(9) 0.0089(8) 0.0035(7) 0.0032(7)
C1 0.0224(12) 0.0355(14) 0.0325(14) 0.0220(12) 0.0070(10) 0.0078(10)
C2 0.0228(12) 0.0231(12) 0.0176(11) 0.0087(9) 0.0021(9) 0.0029(9)
C3 0.0263(13) 0.0339(14) 0.0287(13) 0.0199(11) 0.0085(10) 0.0078(10)
C4 0.0150(11) 0.0186(11) 0.0125(10) 0.0066(9) -0.0003(8) 0.0001(8)

loop_
_atom_type_symbol
_atom_type_description
_atom_type_scat_dispersion_real
_atom_type_scat_dispersion_imag
_atom_type_scat_source
C C 0.0033 0.0016 'International Tables Vol C Tables 4.2.6.8 and 6.1.1.4'
H H 0.0000 0.0000 'International Tables Vol C Tables 4.2.6.8 and 6.1.1.4'
N N 0.0061 0.0033 'International Tables Vol C Tables 4.2.6.8 and 6.1.1.4'
O O 0.0106 0.0060 'International Tables Vol C Tables 4.2.6.8 and 6.1.1.4'
S S 0.1246 0.1234 'International Tables Vol C Tables 4.2.6.8 and 6.1.1.4'
Fe Fe 0.3463 0.8444 'International Tables Vol C Tables 4.2.6.8 and 6.1.1.4'

loop_
_geom_angle_atom_site_label_1
_geom_angle_atom_site_label_2
_geom_angle_atom_site_label_3
_geom_angle
_geom_angle_site_symmetry_1
_geom_angle_site_symmetry_3
N1 Fe1 N1 179.999(1) 1_455 2_766
N1 Fe1 O1 93.60(7) 1_455 2_666
N1 Fe1 O1 86.40(7) 2_766 2_666
N1 Fe1 O1 86.40(7) 1_455 .
N1 Fe1 O1 93.60(7) 2_766 .
O1 Fe1 O1 180.0 2_666 .
N1 Fe1 S1 87.17(5) 1_455 .
N1 Fe1 S1 92.83(5) 2_766 .
O1 Fe1 S1 89.58(5) 2_666 .
O1 Fe1 S1 90.42(5) . .
N1 Fe1 S1 92.83(5) 1_455 2_666
N1 Fe1 S1 87.17(5) 2_766 2_666
O1 Fe1 S1 90.42(5) 2_666 2_666
O1 Fe1 S1 89.58(5) . 2_666
S1 Fe1 S1 180.0 . 2_666
C4 S1 Fe1 101.75(8) . .
C2 O1 Fe1 141.25(15) . .
C4 N1 Fe1 165.46(18) . 1_655
O1 C2 C1 123.3(2) . .
O1 C2 C3 120.1(2) . .
C1 C2 C3 116.6(2) . .
N1 C4 S1 179.4(2) . .

loop_
_geom_bond_atom_site_label_1
_geom_bond_atom_site_label_2
_geom_bond_distance
_geom_bond_site_symmetry_2
Fe1 N1 2.0932(19) 1_455
Fe1 N1 2.0932(19) 2_766
Fe1 O1 2.1546(15) 2_666
Fe1 O1 2.1546(15) .
Fe1 S1 2.5785(6) .
Fe1 S1 2.5785(6) 2_666
S1 C4 1.654(2) .
O1 C2 1.222(3) .
N1 C4 1.157(3) .
N1 Fe1 2.0932(19) 1_655
C1 C2 1.489(3) .
C2 C3 1.500(3) .
